data_2103660
loop_
_publ_author_name
'Burchell, Colin J.'
'Ferguson, George'
'Lough, Alan J.'
'Gregson, Richard M.'
'Glidewell, Christopher'

_publ_section_title
;
 Hydrated salts of 3,5-dihydroxybenzoic acid with organic diamines:
 hydrogen-bonded supramolecular structures in two and three dimensions
;
_journal_issue 3
_journal_name_full 'Acta Crystallographica Section B'
_journal_page_first 329
_journal_page_last 338
_journal_paper_doi 10.1107/S0108768100019832
_journal_volume 57
_journal_year 2001
_chemical_formula_moiety 'C2 H10 N2, 2(C7 H5 O4), 2(H2 O)'
_chemical_formula_sum 'C16 H24 N2 O10'
_chemical_formula_weight 404.37
_chemical_name_systematic
;
1,2-Diaminoethane--3,5-dihydroxybenzoic acid--water (1/2/2)
;
_space_group_IT_number 14
_symmetry_cell_setting monoclinic
_symmetry_space_group_name_Hall '-P 2ybc'
_symmetry_space_group_name_H-M 'P 1 21/c 1'
_cell_angle_alpha 90.00
_cell_angle_beta 109.243(3)
_cell_angle_gamma 90.00
_cell_formula_units_Z 2
_cell_length_a 8.0804(3)
_cell_length_b 10.6021(6)
_cell_length_c 11.3988(6)
_cell_measurement_reflns_used 2104
_cell_measurement_temperature 100(2)
_cell_measurement_theta_max 27.45
_cell_measurement_theta_min 2.67
_cell_volume 921.97(8)
_computing_cell_refinement 'DENZO-SMN (Otwinowski & Minor, 1997)'
_computing_data_collection 'Kappa-CCD server software (Nonius, 1997)'
_computing_data_reduction 'DENZO-SMN (Otwinowski & Minor, 1997)'
_computing_molecular_graphics 'NRCVAX-96, ORTEP (Johnson, 1976), PLATON (Spek, 2000)'
_computing_publication_material 'NRCVAX-96, SHELXL-97  and WordPerfect macro PRPKAPPA (Ferguson, 1999)'
_computing_structure_refinement 'NRCVAX-96 and SHELXL-97 (Sheldrick, 1997b)'
_computing_structure_solution 'SHELXS-97 (Sheldrick, 1997a)'
_diffrn_ambient_temperature 100(2)
_diffrn_measured_fraction_theta_full .997
_diffrn_measured_fraction_theta_max .997
_diffrn_measurement_device_type Kappa-CCD
_diffrn_measurement_method '\f scans and \w scans with \k offsets'
_diffrn_radiation_monochromator graphite
_diffrn_radiation_source 'fine-focus sealed X-ray tube'
_diffrn_radiation_type 'Mo K\a'
_diffrn_radiation_wavelength .71073
_diffrn_reflns_av_R_equivalents .024
_diffrn_reflns_av_sigmaI/netI .0416
_diffrn_reflns_limit_h_max 10
_diffrn_reflns_limit_h_min 0
_diffrn_reflns_limit_k_max 13
_diffrn_reflns_limit_k_min 0
_diffrn_reflns_limit_l_max 13
_diffrn_reflns_limit_l_min -14
_diffrn_reflns_number 21623
_diffrn_reflns_theta_full 27.45
_diffrn_reflns_theta_max 27.45
_diffrn_reflns_theta_min 2.67
_diffrn_standards_decay_% 0
_exptl_absorpt_coefficient_mu .122
_exptl_absorpt_correction_T_max .9843
_exptl_absorpt_correction_T_min .9760
_exptl_absorpt_correction_type multi-scan
_exptl_absorpt_process_details 'DENZO-SMN (Otwinowski & Minor, 1997)'
_exptl_crystal_colour colourless
_exptl_crystal_density_diffrn 1.457
_exptl_crystal_density_method 'not measured'
_exptl_crystal_description block
_exptl_crystal_F_000 428
_exptl_crystal_size_max .20
_exptl_crystal_size_mid .20
_exptl_crystal_size_min .13
_refine_diff_density_max .262
_refine_diff_density_min -.246
_refine_ls_extinction_coef .021(6)
_refine_ls_extinction_method SHELXL
_refine_ls_goodness_of_fit_ref 1.056
_refine_ls_hydrogen_treatment constr
_refine_ls_matrix_type full
_refine_ls_number_parameters 146
_refine_ls_number_reflns 2104
_refine_ls_number_restraints 3
_refine_ls_restrained_S_all 1.057
_refine_ls_R_factor_all .0509
_refine_ls_R_factor_gt .0410
_refine_ls_shift/su_max .015
_refine_ls_shift/su_mean .001
_refine_ls_structure_factor_coef Fsqd
_refine_ls_weighting_details 'w=1/[\s^2^(Fo^2^)+(0.0527P)^2^+0.3193P] where P=(Fo^2^+2Fc^2^)/3'
_refine_ls_weighting_scheme calc
_refine_ls_wR_factor_ref .1125
_reflns_number_gt 1756
_reflns_number_total 2104
_reflns_threshold_expression >2\s(I)
_cod_data_source_file na0115.cif
_cod_data_source_block 3
_cod_depositor_comments
;
The following automatic conversions were performed:
'_exptl_absorpt_correction_type' value 'Multi-scan' changed to
'multi-scan' according to
'/home/saulius/struct/CIF-dictionaries/cif_core.dic' dictionary named
'cif_core.dic' version 2.4.1 from 2010-06-29.

Automatic conversion script
Id: cif_fix_enum 1527 2010-12-29 10:47:43Z saulius 

The following automatic conversions were performed:

'_exptl_absorpt_correction_type' value 'Multi-scan' changed to
'multi-scan' according to
/home/saulius/struct/CIF-dictionaries/cif_core.dic dictionary named
'cif_core.dic' version 2.4.1 from 2010-06-29.

Automatic conversion script
Id: cif_fix_values 1715 2011-07-08 13:25:40Z adriana 
;
_cod_original_sg_symbol_H-M 'P 21/c'
_cod_database_code 2103660
_cod_database_fobs_code 2103660

loop_
_symmetry_equiv_pos_as_xyz
'x, y, z'
'-x, y+1/2, -z+1/2'
'-x, -y, -z'
'x, -y-1/2, z-1/2'

loop_
_atom_site_label
_atom_site_fract_x
_atom_site_fract_y
_atom_site_fract_z
_atom_site_U_iso_or_equiv
_atom_site_adp_type
_atom_site_calc_flag
_atom_site_refinement_flags
_atom_site_occupancy
_atom_site_type_symbol
N1 .54428(15) .61096(11) .63631(11) .0211(3) Uani d . 1 N
C1 .44966(18) .51431(14) .54434(13) .0230(3) Uani d . 1 C
O5 .18734(12) .56858(10) 1.25780(9) .0225(3) Uani d . 1 O
O2 .35831(13) .62042(10) .79721(9) .0249(3) Uani d . 1 O
O3 -.21720(12) .71640(10) .86948(9) .0233(3) Uani d . 1 O
O1 .54408(12) .69042(10) .97736(9) .0237(3) Uani d . 1 O
C11 .24974(16) .64972(13) .96525(12) .0180(3) Uani d . 1 C
C12 .07983(17) .68039(13) .89140(12) .0186(3) Uani d . 1 C
C13 -.05313(17) .68038(13) .94391(12) .0179(3) Uani d . 1 C
C14 -.01931(17) .64522(13) 1.06687(13) .0183(3) Uani d . 1 C
C15 .15011(18) .61045(12) 1.13835(13) .0181(3) Uani d . 1 C
C16 .28684(17) .61580(13) 1.08937(13) .0190(3) Uani d . 1 C
C17 .39427(17) .65316(13) .90906(13) .0190(3) Uani d . 1 C
O11 -.0887(3) .9669(2) .8267(2) .0361(7) Uani d PD .874(6) O
O11A -.022(3) 1.014(2) .866(2) .037 Uiso d P .075(6) O
O11B -.037(3) 1.009(2) .934(2) .037 Uiso d P .053(3) O
H1A .6546 .5832 .6780 .032 Uiso calc R 1 H
H1B .4860 .6247 .6912 .032 Uiso calc R 1 H
H1C .5502 .6841 .5962 .032 Uiso calc R 1 H
H1D .3310 .5455 .4968 .028 Uiso calc R 1 H
H1E .4368 .4362 .5882 .028 Uiso calc R 1 H
H5 .0935 .5572 1.2729 .034 Uiso calc R 1 H
H3 -.2891 .7053 .9075 .035 Uiso calc R 1 H
H12 .0549 .7011 .8062 .022 Uiso calc R 1 H
H14 -.1109 .6449 1.1019 .022 Uiso calc R 1 H
H16 .4035 .5966 1.1398 .023 Uiso calc R 1 H
H111 -.135(3) .9019(15) .843(2) .056 Uiso d PD .874(6) H
H112 -.164(2) 1.0180(19) .785(2) .056 Uiso d PD .874(6) H

loop_
_atom_site_aniso_label
_atom_site_aniso_U_11
_atom_site_aniso_U_22
_atom_site_aniso_U_33
_atom_site_aniso_U_12
_atom_site_aniso_U_13
_atom_site_aniso_U_23
N1 .0194(6) .0279(7) .0169(6) .0021(5) .0072(5) -.0001(5)
C1 .0214(7) .0299(8) .0186(7) -.0005(6) .0079(6) -.0023(6)
O5 .0195(5) .0303(6) .0192(5) .0031(4) .0085(4) .0041(4)
O2 .0220(5) .0333(6) .0231(6) -.0017(4) .0124(4) -.0034(4)
O3 .0139(5) .0353(6) .0218(5) .0031(4) .0073(4) .0051(4)
O1 .0154(5) .0315(6) .0259(5) -.0016(4) .0091(4) -.0039(4)
C11 .0158(6) .0186(7) .0215(7) -.0008(5) .0088(5) -.0029(5)
C12 .0183(6) .0204(7) .0180(7) -.0008(5) .0071(5) .0005(5)
C13 .0142(6) .0183(7) .0209(7) .0007(5) .0052(5) -.0003(5)
C14 .0162(6) .0206(7) .0207(7) -.0008(5) .0096(5) -.0013(5)
C15 .0199(6) .0173(7) .0177(7) -.0002(5) .0070(5) -.0011(5)
C16 .0149(6) .0210(7) .0205(7) .0012(5) .0052(5) -.0010(5)
C17 .0178(6) .0192(7) .0221(7) .0021(5) .0094(5) .0011(5)
O11 .0305(10) .0369(11) .0503(11) .0144(9) .0260(9) .0189(9)

loop_
_atom_type_symbol
_atom_type_description
_atom_type_scat_dispersion_real
_atom_type_scat_dispersion_imag
_atom_type_scat_source
C C .0033 .0016 'International Tables Vol C Tables 4.2.6.8 and 6.1.1.4'
H H .0000 .0000 'International Tables Vol C Tables 4.2.6.8 and 6.1.1.4'
N N .0061 .0033 'International Tables Vol C Tables 4.2.6.8 and 6.1.1.4'
O O .0106 .0060 'International Tables Vol C Tables 4.2.6.8 and 6.1.1.4'

loop_
_geom_angle_atom_site_label_1
_geom_angle_atom_site_label_2
_geom_angle_atom_site_label_3
_geom_angle_site_symmetry_1
_geom_angle_site_symmetry_3
_geom_angle
_geom_angle_publ_flag
C1 N1 H1A . . 109.5 no
C1 N1 H1B . . 109.5 no
H1A N1 H1B . . 109.5 no
C1 N1 H1C . . 109.5 no
H1A N1 H1C . . 109.5 no
H1B N1 H1C . . 109.5 no
N1 C1 C1 . 3_666 110.05(14) no
N1 C1 H1D . . 109.7 no
C1 C1 H1D 3_666 . 109.7 no
N1 C1 H1E . . 109.7 no
C1 C1 H1E 3_666 . 109.7 no
H1D C1 H1E . . 108.2 no
C15 O5 H5 . . 109.5 no
C13 O3 H3 . . 109.5 no
C12 C11 C16 . . 120.91(12) no
C12 C11 C17 . . 119.06(12) no
C16 C11 C17 . . 120.04(12) no
C13 C12 C11 . . 119.16(12) no
C13 C12 H12 . . 120.4 no
C11 C12 H12 . . 120.4 no
O3 C13 C14 . . 121.87(12) no
O3 C13 C12 . . 117.37(12) no
C14 C13 C12 . . 120.76(12) no
C13 C14 C15 . . 119.38(12) no
C13 C14 H14 . . 120.3 no
C15 C14 H14 . . 120.3 no
O5 C15 C14 . . 121.31(12) no
O5 C15 C16 . . 117.95(12) no
C14 C15 C16 . . 120.74(13) no
C11 C16 C15 . . 118.92(12) no
C11 C16 H16 . . 120.5 no
C15 C16 H16 . . 120.5 no
O2 C17 O1 . . 124.24(12) no
O2 C17 C11 . . 118.11(12) no
O1 C17 C11 . . 117.64(12) no
O11A O11 O11B . . 40.3(18) no
O11A O11 H111 . . 133(3) no
O11B O11 H111 . . 96(2) no
O11A O11 H112 . . 99(2) no
O11B O11 H112 . . 106(2) no
H111 O11 H112 . . 111(3) no
O11 O11A O11B . . 103(4) no
O11 O11A H112 . . 42.8(16) no
O11B O11A H112 . . 109(3) no
O11A O11B O11 . . 37(3) no
O11A O11B O11B . 3_577 149(4) no
O11 O11B O11B . 3_577 151(3) no

loop_
_geom_bond_atom_site_label_1
_geom_bond_atom_site_label_2
_geom_bond_site_symmetry_2
_geom_bond_distance
_geom_bond_publ_flag
N1 C1 . 1.4850(18) no
N1 H1A . .9100 no
N1 H1B . .9100 no
N1 H1C . .9100 no
C1 C1 3_666 1.523(3) no
C1 H1D . .9900 no
C1 H1E . .9900 no
O5 C15 . 1.3679(16) no
O5 H5 . .8400 no
O2 C17 . 1.2595(17) no
O3 C13 . 1.3718(15) no
O3 H3 . .8400 no
O1 C17 . 1.2674(17) no
C11 C12 . 1.3920(19) no
C11 C16 . 1.3933(19) no
C11 C17 . 1.5061(18) no
C12 C13 . 1.3916(18) no
C12 H12 . .9500 no
C13 C14 . 1.3877(19) no
C14 C15 . 1.3923(19) no
C14 H14 . .9500 no
C15 C16 . 1.3937(18) no
C16 H16 . .9500 no
O11 O11A . .76(3) no
O11 O11B . 1.23(3) no
O11 H111 . .836(5) no
O11 H112 . .836(5) no
O11A O11B . .82(3) no
O11A H112 . 1.21(3) no
O11B O11B 3_577 1.45(5) no

loop_
_geom_hbond_atom_site_label_D
_geom_hbond_atom_site_label_H
_geom_hbond_atom_site_label_A
_geom_hbond_site_symmetry_A
_geom_hbond_distance_DH
_geom_hbond_distance_HA
_geom_hbond_distance_DA
_geom_hbond_angle_DHA
_geom_hbond_publ_flag
O3 H3 O1 1_455 .84 1.78 2.622(2) 175 y
O5 H5 O11 4_576 .84 1.79 2.625(3) 172 y
O11 H111 O3 . .83 2.13 2.950(2) 168 y
O11 H112 O2 2_556 .84 1.88 2.713(2) 171 y
N1 H1A O5 3_667 .91 2.03 2.839(2) 147 y
N1 H1B O2 . .91 1.83 2.729(2) 169 y
N1 H1C O1 4_575 .91 1.89 2.778(2) 166 y

loop_
_geom_torsion_atom_site_label_1
_geom_torsion_atom_site_label_2
_geom_torsion_atom_site_label_3
_geom_torsion_atom_site_label_4
_geom_torsion_site_symmetry_4
_geom_torsion
_geom_torsion_publ_flag
C16 C11 C12 C13 . 1.8(2) no
C17 C11 C12 C13 . -178.38(12) no
C11 C12 C13 O3 . 177.25(12) no
C11 C12 C13 C14 . -2.7(2) no
O3 C13 C14 C15 . -179.51(12) no
C12 C13 C14 C15 . .4(2) no
C13 C14 C15 O5 . -176.39(12) no
C13 C14 C15 C16 . 2.8(2) no
C12 C11 C16 C15 . 1.3(2) no
C17 C11 C16 C15 . -178.50(12) no
O5 C15 C16 C11 . 175.58(12) no
C14 C15 C16 C11 . -3.6(2) no
C12 C11 C17 O2 . -35.31(19) no
C16 C11 C17 O2 . 144.49(14) no
C12 C11 C17 O1 . 143.87(14) no
C16 C11 C17 O1 . -36.34(19) no
O11 O11A O11B O11B 3_577 128(7) no
O11A O11 O11B O11B 3_577 -123(7) no
